data_7241916
loop_
_publ_author_name
'Jung, Mi-Hee'

_publ_section_title
;
 Exploration of two-dimensional perovskites incorporating methylammonium
 for high performance solar cells
;
_journal_issue 5
_journal_name_full CrystEngComm
_journal_page_first 1181
_journal_page_last 1200
_journal_paper_doi 10.1039/D0CE01469A
_journal_volume 23
_journal_year 2021
_chemical_formula_sum 'C14 H20 I4 N2 Pb'
_chemical_formula_weight 931.11
_space_group_crystal_system orthorhombic
_space_group_IT_number 61
_space_group_name_Hall '-P 2ac 2ab'
_space_group_name_H-M_alt 'P b c a'
_atom_sites_solution_hydrogens geom
_audit_creation_method SHELXL-2017/1
_audit_update_record
;
2018-11-16 deposited with the CCDC.	2020-12-17 downloaded from the CCDC.
;
_cell_angle_alpha 90
_cell_angle_beta 90
_cell_angle_gamma 90
_cell_formula_units_Z 4
_cell_length_a 9.126(2)
_cell_length_b 8.627(2)
_cell_length_c 28.397(2)
_cell_measurement_reflns_used 55003
_cell_measurement_temperature 100(2)
_cell_measurement_theta_max 33.54
_cell_measurement_theta_min 0.36
_cell_volume 2235.7(7)
_computing_cell_refinement 'HKL3000sm (Otwinowski & Minor, 1997)'
_computing_data_collection 'PAL BL2D-SMDC Program (Shin et. al, 2016)'
_computing_data_reduction 'HKL3000sm (Otwinowski & Minor, 1997)'
_computing_structure_refinement 'SHELXL-2017/1 (Sheldrick, 2017)'
_computing_structure_solution 'SHELXT 2014/5 (Sheldrick, 2014)'
_diffrn_ambient_temperature 100(2)
_diffrn_measured_fraction_theta_full 0.986
_diffrn_measured_fraction_theta_max 0.960
_diffrn_measurement_device_type 'Rayonix MX225HS CCD area detector'
_diffrn_measurement_method 'omega scan'
_diffrn_radiation_type synchrotron
_diffrn_radiation_wavelength 0.630
_diffrn_reflns_av_R_equivalents 0.0172
_diffrn_reflns_av_unetI/netI 0.0217
_diffrn_reflns_Laue_measured_fraction_full 0.986
_diffrn_reflns_Laue_measured_fraction_max 0.960
_diffrn_reflns_limit_h_max 12
_diffrn_reflns_limit_h_min -12
_diffrn_reflns_limit_k_max 11
_diffrn_reflns_limit_k_min -11
_diffrn_reflns_limit_l_max 39
_diffrn_reflns_limit_l_min -39
_diffrn_reflns_number 5565
_diffrn_reflns_point_group_measured_fraction_full 0.986
_diffrn_reflns_point_group_measured_fraction_max 0.960
_diffrn_reflns_theta_full 22.210
_diffrn_reflns_theta_max 25.998
_diffrn_reflns_theta_min 1.271
_diffrn_source 'PLSII 2D bending magnet'
_exptl_absorpt_coefficient_mu 9.453
_exptl_crystal_colour orange
_exptl_crystal_density_diffrn 2.766
_exptl_crystal_description plate
_exptl_crystal_F_000 1648
_exptl_crystal_size_max 0.155
_exptl_crystal_size_mid 0.062
_exptl_crystal_size_min 0.032
_refine_diff_density_max 6.426
_refine_diff_density_min -2.073
_refine_diff_density_rms 0.631
_refine_ls_extinction_coef 0.00317(13)
_refine_ls_extinction_expression Fc^*^=kFc[1+0.001xFc^2^\l^3^/sin(2\q)]^-1/4^
_refine_ls_extinction_method 'SHELXL-2017/1 (Sheldrick 2017)'
_refine_ls_goodness_of_fit_ref 1.287
_refine_ls_hydrogen_treatment constr
_refine_ls_matrix_type full
_refine_ls_number_parameters 99
_refine_ls_number_reflns 3018
_refine_ls_number_restraints 0
_refine_ls_restrained_S_all 1.287
_refine_ls_R_factor_all 0.0292
_refine_ls_R_factor_gt 0.0244
_refine_ls_shift/su_max 0.002
_refine_ls_shift/su_mean 0.000
_refine_ls_structure_factor_coef Fsqd
_refine_ls_weighting_details 'w=1/[\s^2^(Fo^2^)+(0.0428P)^2^] where P=(Fo^2^+2Fc^2^)/3'
_refine_ls_weighting_scheme calc
_refine_ls_wR_factor_gt 0.0626
_refine_ls_wR_factor_ref 0.0735
_reflns_Friedel_coverage 0.000
_reflns_number_gt 2752
_reflns_number_total 3018
_reflns_threshold_expression 'I > 2\s(I)'
_cod_data_source_file d0ce01469a2.cif
_cod_data_source_block sm_a
_cod_depositor_comments 'Adding full bibliography for 7241916--7241921.cif.'
_cod_database_code 7241916
_shelx_shelxl_version_number 2017/1
_shelx_space_group_comment
;
The symmetry employed for this shelxl refinement is uniquely defined
by the following loop, which should always be used as a source of
symmetry information in preference to the above space-group names.
They are only intended as comments.
;
_shelx_estimated_absorpt_t_min 0.322
_shelx_estimated_absorpt_t_max 0.752

loop_
_space_group_symop_operation_xyz
'x, y, z'
'-x+1/2, -y, z+1/2'
'-x, y+1/2, -z+1/2'
'x+1/2, -y+1/2, -z'
'-x, -y, -z'
'x-1/2, y, -z-1/2'
'x, -y-1/2, z-1/2'
'-x-1/2, y-1/2, z'

loop_
_atom_site_label
_atom_site_type_symbol
_atom_site_fract_x
_atom_site_fract_y
_atom_site_fract_z
_atom_site_U_iso_or_equiv
_atom_site_adp_type
_atom_site_occupancy
_atom_site_site_symmetry_order
_atom_site_calc_flag
_atom_site_refinement_flags_posn
_atom_site_refinement_flags_adp
_atom_site_refinement_flags_occupancy
_atom_site_disorder_assembly
_atom_site_disorder_group
C1 C 0.5191(6) 0.5517(5) 0.60637(14) 0.0186(9) Uani 1 1 d . . . . .
H1 H 0.609825 0.554180 0.587277 0.022 Uiso 1 1 calc R U . . .
H00B H 0.472988 0.655421 0.604811 0.022 Uiso 1 1 calc R U . . .
Pb1 Pb 0.000000 0.500000 0.500000 0.00569(8) Uani 1 2 d S . P . .
I1 I 0.04318(3) 0.52163(3) 0.61134(2) 0.01139(9) Uani 1 1 d . . . . .
I2 I 0.20532(3) 0.20142(3) 0.49246(2) 0.00965(9) Uani 1 1 d . . . . .
C2 C 0.5564(5) 0.5138(5) 0.65661(15) 0.0124(8) Uani 1 1 d . . . . .
C3 C 0.6675(5) 0.4102(6) 0.66660(16) 0.0194(9) Uani 1 1 d . . . . .
H00C H 0.718823 0.361290 0.641557 0.023 Uiso 1 1 calc R U . . .
N3 N 0.4156(4) 0.4322(4) 0.58663(11) 0.0138(7) Uani 1 1 d . . . . .
H3A H 0.451102 0.335677 0.592670 0.021 Uiso 1 1 calc R U . . .
H3B H 0.407208 0.445738 0.554968 0.021 Uiso 1 1 calc R U . . .
H3C H 0.326089 0.443128 0.600335 0.021 Uiso 1 1 calc R U . . .
C4 C 0.7050(5) 0.3768(6) 0.71285(17) 0.0252(10) Uani 1 1 d . . . . .
H4 H 0.780962 0.304777 0.719468 0.030 Uiso 1 1 calc R U . . .
C6 C 0.5190(5) 0.5522(6) 0.74008(16) 0.0198(9) Uani 1 1 d . . . . .
H6 H 0.467872 0.600846 0.765202 0.024 Uiso 1 1 calc R U . . .
C5 C 0.6308(6) 0.4495(6) 0.74945(16) 0.0229(10) Uani 1 1 d . . . . .
H5 H 0.657324 0.428132 0.781143 0.028 Uiso 1 1 calc R U . . .
C7 C 0.4814(5) 0.5843(6) 0.69363(15) 0.0178(9) Uani 1 1 d . . . . .
H7 H 0.404005 0.654762 0.687086 0.021 Uiso 1 1 calc R U . . .

loop_
_atom_site_aniso_label
_atom_site_aniso_U_11
_atom_site_aniso_U_22
_atom_site_aniso_U_33
_atom_site_aniso_U_23
_atom_site_aniso_U_13
_atom_site_aniso_U_12
C1 0.033(3) 0.010(2) 0.0133(19) -0.0002(15) -0.0005(16) -0.009(2)
Pb1 0.00475(13) 0.00428(13) 0.00804(11) 0.00000(5) -0.00002(6) -0.00001(7)
I1 0.01595(17) 0.01028(14) 0.00795(13) 0.00118(8) 0.00234(9) 0.00028(10)
I2 0.00847(14) 0.00681(15) 0.01368(13) -0.00023(8) -0.00174(8) 0.00431(10)
C2 0.016(2) 0.0091(19) 0.0119(19) -0.0012(13) 0.0010(15) -0.0054(16)
C3 0.013(2) 0.021(2) 0.023(2) -0.0053(17) 0.0036(15) 0.0003(19)
N3 0.0168(17) 0.0123(17) 0.0123(14) -0.0004(12) -0.0015(12) 0.0029(15)
C4 0.018(2) 0.025(3) 0.032(3) 0.0028(19) -0.0079(18) 0.003(2)
C6 0.023(2) 0.020(2) 0.016(2) -0.0032(17) 0.0048(16) -0.005(2)
C5 0.030(3) 0.023(2) 0.0151(18) 0.0043(17) -0.0070(17) -0.011(2)
C7 0.020(2) 0.017(2) 0.0163(19) -0.0047(16) 0.0009(15) 0.0034(18)

loop_
_atom_type_symbol
_atom_type_description
_atom_type_scat_dispersion_real
_atom_type_scat_dispersion_imag
_atom_type_scat_source
C C 0.0024 0.0013 'International Tables Vol C Tables 4.2.6.8 and 6.1.1.4'
H H 0.0000 0.0000 'International Tables Vol C Tables 4.2.6.8 and 6.1.1.4'
N N 0.0048 0.0026 'International Tables Vol C Tables 4.2.6.8 and 6.1.1.4'
I I -0.6369 1.4867 'International Tables Vol C Tables 4.2.6.8 and 6.1.1.4'
Pb Pb -1.8615 8.4434 'International Tables Vol C Tables 4.2.6.8 and 6.1.1.4'

loop_
_geom_angle_atom_site_label_1
_geom_angle_atom_site_label_2
_geom_angle_atom_site_label_3
_geom_angle
_geom_angle_site_symmetry_1
_geom_angle_site_symmetry_3
_geom_angle_publ_flag
C2 C1 N3 110.3(4) . . ?
C2 C1 H1 109.6 . . ?
N3 C1 H1 109.6 . . ?
C2 C1 H00B 109.6 . . ?
N3 C1 H00B 109.6 . . ?
H1 C1 H00B 108.1 . . ?
I1 Pb1 I1 180.0 5_566 . ?
I1 Pb1 I2 92.361(7) 5_566 5_566 ?
I1 Pb1 I2 87.640(7) . 5_566 ?
I1 Pb1 I2 87.640(7) 5_566 . ?
I1 Pb1 I2 92.360(7) . . ?
I2 Pb1 I2 180.0 5_566 . ?
I1 Pb1 I2 93.956(7) 5_566 8_665 ?
I1 Pb1 I2 86.044(7) . 8_665 ?
I2 Pb1 I2 93.407(17) 5_566 8_665 ?
I2 Pb1 I2 86.593(17) . 8_665 ?
I1 Pb1 I2 86.044(8) 5_566 4_456 ?
I1 Pb1 I2 93.956(7) . 4_456 ?
I2 Pb1 I2 86.593(17) 5_566 4_456 ?
I2 Pb1 I2 93.408(17) . 4_456 ?
I2 Pb1 I2 180.0 8_665 4_456 ?
Pb1 I2 Pb1 157.564(9) . 4_556 ?
C3 C2 C7 119.2(4) . . ?
C3 C2 C1 120.1(4) . . ?
C7 C2 C1 120.7(4) . . ?
C2 C3 C4 120.6(4) . . ?
C2 C3 H00C 119.7 . . ?
C4 C3 H00C 119.7 . . ?
C1 N3 H3A 109.5 . . ?
C1 N3 H3B 109.5 . . ?
H3A N3 H3B 109.5 . . ?
C1 N3 H3C 109.5 . . ?
H3A N3 H3C 109.5 . . ?
H3B N3 H3C 109.5 . . ?
C3 C4 C5 119.6(4) . . ?
C3 C4 H4 120.2 . . ?
C5 C4 H4 120.2 . . ?
C5 C6 C7 119.6(4) . . ?
C5 C6 H6 120.2 . . ?
C7 C6 H6 120.2 . . ?
C6 C5 C4 120.4(4) . . ?
C6 C5 H5 119.8 . . ?
C4 C5 H5 119.8 . . ?
C6 C7 C2 120.5(4) . . ?
C6 C7 H7 119.8 . . ?
C2 C7 H7 119.8 . . ?

loop_
_geom_bond_atom_site_label_1
_geom_bond_atom_site_label_2
_geom_bond_distance
_geom_bond_site_symmetry_2
_geom_bond_publ_flag
C1 C2 1.503(6) . ?
C1 N3 1.506(6) . ?
C1 H1 0.9900 . ?
C1 H00B 0.9900 . ?
Pb1 I1 3.1917(3) 5_566 ?
Pb1 I1 3.1918(3) . ?
Pb1 I2 3.1924(6) 5_566 ?
Pb1 I2 3.1924(6) . ?
Pb1 I2 3.2090(6) 8_665 ?
Pb1 I2 3.2090(6) 4_456 ?
C2 C3 1.382(6) . ?
C2 C7 1.394(6) . ?
C3 C4 1.387(6) . ?
C3 H00C 0.9500 . ?
N3 H3A 0.9100 . ?
N3 H3B 0.9100 . ?
N3 H3C 0.9100 . ?
C4 C5 1.390(7) . ?
C4 H4 0.9500 . ?
C6 C5 1.377(7) . ?
C6 C7 1.391(6) . ?
C6 H6 0.9500 . ?
C5 H5 0.9500 . ?
C7 H7 0.9500 . ?

loop_
_geom_hbond_atom_site_label_D
_geom_hbond_atom_site_label_H
_geom_hbond_atom_site_label_A
_geom_hbond_distance_DH
_geom_hbond_distance_HA
_geom_hbond_distance_DA
_geom_hbond_angle_DHA
_geom_hbond_site_symmetry_A
_geom_hbond_publ_flag
N3 H3A I1 0.91 2.76 3.631(4) 160.2 8_655 yes
N3 H3B I2 0.91 3.31 3.847(3) 119.7 . yes
N3 H3B I2 0.91 3.01 3.710(3) 134.8 8_665 yes
N3 H3C I1 0.91 2.69 3.555(4) 159.8 . yes
